data_1566421
loop_
_publ_author_name
'Bunyamin, Amanda'
'Hua, Carol'
'Polyzos, Anastasios'
'Priebbenow, Daniel'

_publ_section_title
;
 Intramolecular Photochemical [2+1]-Cycloadditions of Nucleophilic Siloxy
 Carbenes&#x00A0;
;
_journal_name_full 'Chemical Science'
_journal_paper_doi 10.1039/D2SC00203E
_journal_year 2022
_chemical_formula_moiety 'C16 H22 O4 Si'
_chemical_formula_sum 'C16 H22 O4 Si'
_chemical_formula_weight 306.42
_space_group_crystal_system monoclinic
_space_group_IT_number 14
_space_group_name_Hall '-P 2ybc'
_space_group_name_H-M_alt 'P 1 21/c 1'
_atom_sites_solution_hydrogens geom
_atom_sites_solution_primary dual
_audit_creation_date 2021-08-18
_audit_creation_method
;
Olex2 1.3
(compiled 2020.11.12 svn.r5f609507 for OlexSys, GUI svn.r6272)
;
_audit_update_record
;
2021-11-14 deposited with the CCDC.	2022-02-25 downloaded from the CCDC.
;
_cell_angle_alpha 90
_cell_angle_beta 98.1680(10)
_cell_angle_gamma 90
_cell_formula_units_Z 4
_cell_length_a 8.69050(10)
_cell_length_b 16.32960(10)
_cell_length_c 11.48420(10)
_cell_measurement_reflns_used 36826
_cell_measurement_temperature 150(2)
_cell_measurement_theta_max 77.0740
_cell_measurement_theta_min 4.7370
_cell_volume 1613.22(3)
_computing_cell_refinement 'CrysAlisPro 1.171.41.109a (Rigaku OD, 2021)'
_computing_data_collection 'CrysAlisPro 1.171.41.109a (Rigaku OD, 2021)'
_computing_data_reduction 'CrysAlisPro 1.171.41.109a (Rigaku OD, 2021)'
_computing_molecular_graphics 'Olex2 1.3 (Dolomanov et al., 2009)'
_computing_publication_material 'Olex2 1.3 (Dolomanov et al., 2009)'
_computing_structure_refinement 'XL  (Sheldrick, 2008)'
_computing_structure_solution 'SHELXT 2014/5 (Sheldrick, 2014)'
_diffrn_ambient_temperature 150(2)
_diffrn_detector_area_resol_mean 10.0000
_diffrn_measured_fraction_theta_full 1.000
_diffrn_measured_fraction_theta_max 0.994
_diffrn_measurement_device_type 'XtaLAB Synergy, Dualflex, HyPix'
_diffrn_measurement_method '\f and \w scans'
_diffrn_radiation_monochromator graphite
_diffrn_radiation_type CuK\a
_diffrn_radiation_wavelength 1.54178
_diffrn_reflns_av_R_equivalents 0.0478
_diffrn_reflns_av_unetI/netI 0.0172
_diffrn_reflns_Laue_measured_fraction_full 1.000
_diffrn_reflns_Laue_measured_fraction_max 0.994
_diffrn_reflns_limit_h_max 10
_diffrn_reflns_limit_h_min -9
_diffrn_reflns_limit_k_max 20
_diffrn_reflns_limit_k_min -20
_diffrn_reflns_limit_l_max 14
_diffrn_reflns_limit_l_min -14
_diffrn_reflns_number 54369
_diffrn_reflns_point_group_measured_fraction_full 1.000
_diffrn_reflns_point_group_measured_fraction_max 0.994
_diffrn_reflns_theta_full 67.679
_diffrn_reflns_theta_max 77.473
_diffrn_reflns_theta_min 4.740
_diffrn_source 'micro-focus sealed X-ray tube'
_diffrn_standards_number 0
_exptl_absorpt_coefficient_mu 1.398
_exptl_absorpt_correction_T_max 1.00000
_exptl_absorpt_correction_T_min 0.53232
_exptl_absorpt_correction_type multi-scan
_exptl_absorpt_process_details
;
CrysAlisPro 1.171.41.109a (Rigaku Oxford Diffraction, 2021)
Empirical absorption correction using spherical harmonics,
implemented in SCALE3 ABSPACK scaling algorithm.
;
_exptl_crystal_colour colourless
_exptl_crystal_density_diffrn 1.262
_exptl_crystal_description block
_exptl_crystal_F_000 656
_exptl_crystal_size_max 0.2
_exptl_crystal_size_mid 0.2
_exptl_crystal_size_min 0.05
_refine_diff_density_max 0.277
_refine_diff_density_min -0.295
_refine_diff_density_rms 0.044
_refine_ls_extinction_method none
_refine_ls_goodness_of_fit_ref 1.087
_refine_ls_hydrogen_treatment constr
_refine_ls_matrix_type full
_refine_ls_number_parameters 195
_refine_ls_number_reflns 3403
_refine_ls_number_restraints 0
_refine_ls_restrained_S_all 1.087
_refine_ls_R_factor_all 0.0342
_refine_ls_R_factor_gt 0.0331
_refine_ls_shift/su_max 0.001
_refine_ls_shift/su_mean 0.000
_refine_ls_structure_factor_coef Fsqd
_refine_ls_weighting_details 'w=1/[\s^2^(Fo^2^)+(0.0449P)^2^+0.6159P] where P=(Fo^2^+2Fc^2^)/3'
_refine_ls_weighting_scheme calc
_refine_ls_wR_factor_gt 0.0899
_refine_ls_wR_factor_ref 0.0906
_reflns_Friedel_coverage 0.000
_reflns_number_gt 3236
_reflns_number_total 3403
_reflns_threshold_expression 'I > 2\s(I)'
_cod_data_source_file d2sc00203e2.cif
_cod_data_source_block ch-ab-60x
_cod_database_code 1566421
_shelx_shelxl_version_number 2014/7
_shelx_space_group_comment
;
The symmetry employed for this shelxl refinement is uniquely defined
by the following loop, which should always be used as a source of
symmetry information in preference to the above space-group names.
They are only intended as comments.
;
_olex2_refinement_description
;
1. Fixed Uiso
 At 1.2 times of:
  All C(H) groups, All C(H,H) groups
 At 1.5 times of:
  All C(H,H,H) groups
2.a Ternary CH refined with riding coordinates:
 C2(H2), C14(H14)
2.b Secondary CH2 refined with riding coordinates:
 C3(H3A,H3B)
2.c Aromatic/amide H refined with riding coordinates:
 C6(H6), C8(H8), C9(H9)
2.d Idealised Me refined as rotating group:
 C12(H12A,H12B,H12C), C10(H10A,H10B,H10C), C13(H13A,H13B,H13C), C11(H11A,H11B,
 H11C), C16(H16A,H16B,H16C)
;
_olex2_submission_special_instructions 'No special instructions were received'

loop_
_space_group_symop_operation_xyz
'x, y, z'
'-x, y+1/2, -z+1/2'
'-x, -y, -z'
'x, -y-1/2, z-1/2'

loop_
_atom_site_label
_atom_site_type_symbol
_atom_site_fract_x
_atom_site_fract_y
_atom_site_fract_z
_atom_site_U_iso_or_equiv
_atom_site_adp_type
_atom_site_occupancy
_atom_site_site_symmetry_order
_atom_site_calc_flag
_atom_site_refinement_flags_posn
_atom_site_refinement_flags_adp
_atom_site_refinement_flags_occupancy
_atom_site_disorder_assembly
_atom_site_disorder_group
Si1 Si 0.57279(4) 0.75978(2) 0.29808(3) 0.02064(11) Uani 1 1 d . . . . .
O2 O 0.41877(9) 0.77403(5) 0.36782(7) 0.02008(18) Uani 1 1 d . . . . .
O1 O -0.01969(10) 0.71488(6) 0.18029(8) 0.0284(2) Uani 1 1 d . . . . .
O3 O 0.31985(12) 0.95559(6) 0.34339(9) 0.0327(2) Uani 1 1 d . . . . .
O4 O 0.17983(12) 0.92480(6) 0.48744(9) 0.0357(2) Uani 1 1 d . . . . .
C1 C 0.26521(13) 0.76427(7) 0.31682(10) 0.0189(2) Uani 1 1 d . . . . .
C5 C 0.19782(13) 0.68142(7) 0.32916(10) 0.0198(2) Uani 1 1 d . . . . .
C2 C 0.19740(14) 0.81156(7) 0.20983(10) 0.0225(2) Uani 1 1 d . . . . .
H2 H 0.2692 0.8478 0.1760 0.027 Uiso 1 1 calc R U . . .
C6 C 0.26810(14) 0.62456(7) 0.41018(10) 0.0212(2) Uani 1 1 d . . . . .
H6 H 0.3619 0.6379 0.4557 0.025 Uiso 1 1 calc R U . . .
C7 C 0.20175(15) 0.54813(7) 0.42502(11) 0.0244(3) Uani 1 1 d . . . . .
C4 C 0.05855(14) 0.66020(7) 0.25928(10) 0.0229(2) Uani 1 1 d . . . . .
C15 C 0.22836(14) 0.91219(7) 0.38339(11) 0.0245(3) Uani 1 1 d . . . . .
C14 C 0.15501(14) 0.83711(7) 0.32759(10) 0.0223(2) Uani 1 1 d . . . . .
H14 H 0.0496 0.8242 0.3430 0.027 Uiso 1 1 calc R U . . .
C8 C 0.06215(15) 0.52942(8) 0.35464(12) 0.0287(3) Uani 1 1 d . . . . .
H8 H 0.0158 0.4789 0.3631 0.034 Uiso 1 1 calc R U . . .
C3 C 0.07995(15) 0.76724(8) 0.12319(11) 0.0271(3) Uani 1 1 d . . . . .
H3A H 0.0168 0.8071 0.0753 0.033 Uiso 1 1 calc R U . . .
H3B H 0.1341 0.7345 0.0714 0.033 Uiso 1 1 calc R U . . .
C9 C -0.00934(15) 0.58450(8) 0.27217(12) 0.0286(3) Uani 1 1 d . . . . .
H9 H -0.1023 0.5707 0.2258 0.034 Uiso 1 1 calc R U . . .
C12 C 0.73554(15) 0.74535(8) 0.41899(12) 0.0279(3) Uani 1 1 d . . . . .
H12A H 0.7556 0.7959 0.4611 0.042 Uiso 1 1 calc R U . . .
H12B H 0.8269 0.7288 0.3869 0.042 Uiso 1 1 calc R U . . .
H12C H 0.7085 0.7038 0.4717 0.042 Uiso 1 1 calc R U . . .
C10 C 0.27958(16) 0.48842(8) 0.51506(12) 0.0301(3) Uani 1 1 d . . . . .
H10A H 0.3736 0.4684 0.4902 0.045 Uiso 1 1 calc R U . . .
H10B H 0.2108 0.4434 0.5227 0.045 Uiso 1 1 calc R U . . .
H10C H 0.3039 0.5155 0.5896 0.045 Uiso 1 1 calc R U . . .
C13 C 0.60841(16) 0.85240(9) 0.21168(12) 0.0327(3) Uani 1 1 d . . . . .
H13A H 0.5415 0.8514 0.1376 0.049 Uiso 1 1 calc R U . . .
H13B H 0.7149 0.8531 0.1982 0.049 Uiso 1 1 calc R U . . .
H13C H 0.5872 0.9006 0.2546 0.049 Uiso 1 1 calc R U . . .
C11 C 0.54262(17) 0.66927(9) 0.19994(13) 0.0352(3) Uani 1 1 d . . . . .
H11A H 0.5275 0.6215 0.2457 0.053 Uiso 1 1 calc R U . . .
H11B H 0.6322 0.6617 0.1609 0.053 Uiso 1 1 calc R U . . .
H11C H 0.4525 0.6778 0.1424 0.053 Uiso 1 1 calc R U . . .
C16 C 0.2474(2) 0.99488(10) 0.55325(15) 0.0471(4) Uani 1 1 d . . . . .
H16A H 0.2119 1.0443 0.5128 0.071 Uiso 1 1 calc R U . . .
H16B H 0.3587 0.9919 0.5603 0.071 Uiso 1 1 calc R U . . .
H16C H 0.2164 0.9948 0.6302 0.071 Uiso 1 1 calc R U . . .

loop_
_atom_site_aniso_label
_atom_site_aniso_U_11
_atom_site_aniso_U_22
_atom_site_aniso_U_33
_atom_site_aniso_U_23
_atom_site_aniso_U_13
_atom_site_aniso_U_12
Si1 0.01843(18) 0.02282(18) 0.02012(17) 0.00023(11) 0.00083(12) -0.00174(11)
O2 0.0174(4) 0.0215(4) 0.0204(4) -0.0005(3) -0.0005(3) -0.0023(3)
O1 0.0212(4) 0.0322(5) 0.0295(5) 0.0025(4) -0.0040(3) -0.0040(4)
O3 0.0388(5) 0.0234(5) 0.0365(5) 0.0002(4) 0.0074(4) -0.0060(4)
O4 0.0456(6) 0.0295(5) 0.0340(5) -0.0101(4) 0.0126(4) -0.0094(4)
C1 0.0167(5) 0.0197(5) 0.0198(5) -0.0006(4) 0.0003(4) -0.0011(4)
C5 0.0194(5) 0.0197(5) 0.0206(5) -0.0027(4) 0.0039(4) -0.0017(4)
C2 0.0219(6) 0.0235(6) 0.0212(5) 0.0023(4) 0.0001(4) -0.0008(4)
C6 0.0213(6) 0.0209(6) 0.0220(5) -0.0015(4) 0.0046(4) -0.0004(4)
C7 0.0276(6) 0.0200(6) 0.0278(6) -0.0013(5) 0.0111(5) 0.0008(5)
C4 0.0203(6) 0.0246(6) 0.0236(6) -0.0025(5) 0.0019(4) -0.0011(4)
C15 0.0252(6) 0.0199(6) 0.0280(6) 0.0016(5) 0.0022(5) 0.0042(5)
C14 0.0199(6) 0.0214(6) 0.0253(6) 0.0009(4) 0.0023(4) 0.0014(4)
C8 0.0296(7) 0.0216(6) 0.0371(7) -0.0041(5) 0.0119(5) -0.0070(5)
C3 0.0257(6) 0.0316(7) 0.0222(6) 0.0030(5) -0.0030(5) -0.0032(5)
C9 0.0224(6) 0.0293(6) 0.0341(7) -0.0071(5) 0.0045(5) -0.0077(5)
C12 0.0208(6) 0.0347(7) 0.0273(6) 0.0029(5) 0.0004(5) 0.0011(5)
C10 0.0355(7) 0.0202(6) 0.0368(7) 0.0036(5) 0.0128(6) 0.0021(5)
C13 0.0309(7) 0.0383(7) 0.0289(6) 0.0089(6) 0.0042(5) -0.0053(6)
C11 0.0333(7) 0.0368(7) 0.0358(7) -0.0123(6) 0.0059(6) -0.0012(6)
C16 0.0658(11) 0.0347(8) 0.0427(9) -0.0176(7) 0.0139(8) -0.0135(7)

loop_
_atom_type_symbol
_atom_type_description
_atom_type_scat_dispersion_real
_atom_type_scat_dispersion_imag
_atom_type_scat_source
C C 0.0181 0.0091 'International Tables Vol C Tables 4.2.6.8 and 6.1.1.4'
H H 0.0000 0.0000 'International Tables Vol C Tables 4.2.6.8 and 6.1.1.4'
O O 0.0492 0.0322 'International Tables Vol C Tables 4.2.6.8 and 6.1.1.4'
Si Si 0.2541 0.3302 'International Tables Vol C Tables 4.2.6.8 and 6.1.1.4'

loop_
_geom_angle_atom_site_label_1
_geom_angle_atom_site_label_2
_geom_angle_atom_site_label_3
_geom_angle
_geom_angle_site_symmetry_1
_geom_angle_site_symmetry_3
_geom_angle_publ_flag
O2 Si1 C12 103.70(5) . . ?
O2 Si1 C13 110.36(6) . . ?
O2 Si1 C11 110.40(6) . . ?
C12 Si1 C13 109.67(6) . . ?
C12 Si1 C11 112.43(7) . . ?
C11 Si1 C13 110.12(7) . . ?
C1 O2 Si1 124.70(7) . . ?
C4 O1 C3 114.29(9) . . ?
C15 O4 C16 115.55(11) . . ?
O2 C1 C5 115.57(10) . . ?
O2 C1 C2 121.94(10) . . ?
O2 C1 C14 116.62(9) . . ?
C5 C1 C2 115.59(10) . . ?
C5 C1 C14 115.84(10) . . ?
C2 C1 C14 59.50(8) . . ?
C6 C5 C1 121.89(10) . . ?
C6 C5 C4 118.70(11) . . ?
C4 C5 C1 119.40(10) . . ?
C1 C2 H2 116.0 . . ?
C1 C2 C14 61.69(7) . . ?
C1 C2 C3 116.40(10) . . ?
C14 C2 H2 116.0 . . ?
C3 C2 H2 116.0 . . ?
C3 C2 C14 119.73(10) . . ?
C5 C6 H6 119.1 . . ?
C5 C6 C7 121.89(11) . . ?
C7 C6 H6 119.1 . . ?
C6 C7 C10 120.58(11) . . ?
C8 C7 C6 117.79(12) . . ?
C8 C7 C10 121.63(11) . . ?
O1 C4 C5 121.49(11) . . ?
O1 C4 C9 117.98(11) . . ?
C9 C4 C5 120.44(12) . . ?
O3 C15 O4 124.00(12) . . ?
O3 C15 C14 126.00(12) . . ?
O4 C15 C14 110.00(10) . . ?
C1 C14 H14 117.1 . . ?
C2 C14 C1 58.81(7) . . ?
C2 C14 H14 117.1 . . ?
C15 C14 C1 115.97(10) . . ?
C15 C14 C2 118.05(10) . . ?
C15 C14 H14 117.1 . . ?
C7 C8 H8 119.2 . . ?
C9 C8 C7 121.51(12) . . ?
C9 C8 H8 119.2 . . ?
O1 C3 C2 112.31(10) . . ?
O1 C3 H3A 109.1 . . ?
O1 C3 H3B 109.1 . . ?
C2 C3 H3A 109.1 . . ?
C2 C3 H3B 109.1 . . ?
H3A C3 H3B 107.9 . . ?
C4 C9 C8 119.65(12) . . ?
C4 C9 H9 120.2 . . ?
C8 C9 H9 120.2 . . ?
Si1 C12 H12A 109.5 . . ?
Si1 C12 H12B 109.5 . . ?
Si1 C12 H12C 109.5 . . ?
H12A C12 H12B 109.5 . . ?
H12A C12 H12C 109.5 . . ?
H12B C12 H12C 109.5 . . ?
C7 C10 H10A 109.5 . . ?
C7 C10 H10B 109.5 . . ?
C7 C10 H10C 109.5 . . ?
H10A C10 H10B 109.5 . . ?
H10A C10 H10C 109.5 . . ?
H10B C10 H10C 109.5 . . ?
Si1 C13 H13A 109.5 . . ?
Si1 C13 H13B 109.5 . . ?
Si1 C13 H13C 109.5 . . ?
H13A C13 H13B 109.5 . . ?
H13A C13 H13C 109.5 . . ?
H13B C13 H13C 109.5 . . ?
Si1 C11 H11A 109.5 . . ?
Si1 C11 H11B 109.5 . . ?
Si1 C11 H11C 109.5 . . ?
H11A C11 H11B 109.5 . . ?
H11A C11 H11C 109.5 . . ?
H11B C11 H11C 109.5 . . ?
O4 C16 H16A 109.5 . . ?
O4 C16 H16B 109.5 . . ?
O4 C16 H16C 109.5 . . ?
H16A C16 H16B 109.5 . . ?
H16A C16 H16C 109.5 . . ?
H16B C16 H16C 109.5 . . ?

loop_
_geom_bond_atom_site_label_1
_geom_bond_atom_site_label_2
_geom_bond_distance
_geom_bond_site_symmetry_2
_geom_bond_publ_flag
Si1 O2 1.6710(9) . ?
Si1 C12 1.8509(13) . ?
Si1 C13 1.8589(14) . ?
Si1 C11 1.8545(14) . ?
O2 C1 1.3883(14) . ?
O1 C4 1.3810(15) . ?
O1 C3 1.4396(16) . ?
O3 C15 1.2039(16) . ?
O4 C15 1.3384(16) . ?
O4 C16 1.4491(17) . ?
C1 C5 1.4890(15) . ?
C1 C2 1.4992(16) . ?
C1 C14 1.5430(16) . ?
C5 C6 1.3926(16) . ?
C5 C4 1.3974(16) . ?
C2 H2 0.9800 . ?
C2 C14 1.5101(16) . ?
C2 C3 1.5057(16) . ?
C6 H6 0.9300 . ?
C6 C7 1.3955(17) . ?
C7 C8 1.3928(19) . ?
C7 C10 1.5095(17) . ?
C4 C9 1.3867(17) . ?
C15 C14 1.4846(17) . ?
C14 H14 0.9800 . ?
C8 H8 0.9300 . ?
C8 C9 1.387(2) . ?
C3 H3A 0.9700 . ?
C3 H3B 0.9700 . ?
C9 H9 0.9300 . ?
C12 H12A 0.9600 . ?
C12 H12B 0.9600 . ?
C12 H12C 0.9600 . ?
C10 H10A 0.9600 . ?
C10 H10B 0.9600 . ?
C10 H10C 0.9600 . ?
C13 H13A 0.9600 . ?
C13 H13B 0.9600 . ?
C13 H13C 0.9600 . ?
C11 H11A 0.9600 . ?
C11 H11B 0.9600 . ?
C11 H11C 0.9600 . ?
C16 H16A 0.9600 . ?
C16 H16B 0.9600 . ?
C16 H16C 0.9600 . ?

loop_
_geom_torsion_atom_site_label_1
_geom_torsion_atom_site_label_2
_geom_torsion_atom_site_label_3
_geom_torsion_atom_site_label_4
_geom_torsion
_geom_torsion_site_symmetry_1
_geom_torsion_site_symmetry_2
_geom_torsion_site_symmetry_3
_geom_torsion_site_symmetry_4
_geom_torsion_publ_flag
Si1 O2 C1 C5 92.01(11) . . . . ?
Si1 O2 C1 C2 -57.60(14) . . . . ?
Si1 O2 C1 C14 -126.71(9) . . . . ?
O2 C1 C5 C6 15.66(16) . . . . ?
O2 C1 C5 C4 -165.56(10) . . . . ?
O2 C1 C2 C14 -104.21(12) . . . . ?
O2 C1 C2 C3 144.60(11) . . . . ?
O2 C1 C14 C2 113.05(11) . . . . ?
O2 C1 C14 C15 4.59(15) . . . . ?
O1 C4 C9 C8 -176.97(11) . . . . ?
O3 C15 C14 C1 66.91(16) . . . . ?
O3 C15 C14 C2 0.07(18) . . . . ?
O4 C15 C14 C1 -112.14(12) . . . . ?
O4 C15 C14 C2 -178.98(10) . . . . ?
C1 C5 C6 C7 177.41(11) . . . . ?
C1 C5 C4 O1 -1.15(17) . . . . ?
C1 C5 C4 C9 -177.67(11) . . . . ?
C1 C2 C14 C15 104.91(11) . . . . ?
C1 C2 C3 O1 37.63(15) . . . . ?
C5 C1 C2 C14 106.18(11) . . . . ?
C5 C1 C2 C3 -5.01(16) . . . . ?
C5 C1 C14 C2 -105.77(11) . . . . ?
C5 C1 C14 C15 145.77(11) . . . . ?
C5 C6 C7 C8 0.76(18) . . . . ?
C5 C6 C7 C10 -178.98(11) . . . . ?
C5 C4 C9 C8 -0.33(19) . . . . ?
C2 C1 C5 C6 167.24(11) . . . . ?
C2 C1 C5 C4 -13.99(16) . . . . ?
C2 C1 C14 C15 -108.46(12) . . . . ?
C6 C5 C4 O1 177.67(11) . . . . ?
C6 C5 C4 C9 1.14(17) . . . . ?
C6 C7 C8 C9 0.09(18) . . . . ?
C7 C8 C9 C4 -0.30(19) . . . . ?
C4 O1 C3 C2 -53.32(14) . . . . ?
C4 C5 C6 C7 -1.38(17) . . . . ?
C14 C1 C5 C6 -125.93(12) . . . . ?
C14 C1 C5 C4 52.85(15) . . . . ?
C14 C1 C2 C3 -111.19(12) . . . . ?
C14 C2 C3 O1 -33.33(16) . . . . ?
C3 O1 C4 C5 36.04(15) . . . . ?
C3 O1 C4 C9 -147.35(11) . . . . ?
C3 C2 C14 C1 105.90(12) . . . . ?
C3 C2 C14 C15 -149.19(11) . . . . ?
C12 Si1 O2 C1 -160.58(9) . . . . ?
C10 C7 C8 C9 179.83(12) . . . . ?
C13 Si1 O2 C1 82.03(10) . . . . ?
C11 Si1 O2 C1 -39.94(11) . . . . ?
C16 O4 C15 O3 -1.2(2) . . . . ?
C16 O4 C15 C14 177.87(12) . . . . ?
